data_2010307
loop_
_publ_author_name
'Di\'anez, M. J.'
'Estrada, M. D.'
'L\'opez-Castro, A.'
'P\'erez-Garrido, S.'

_publ_section_title
;Diethyl
 6(<i>R</i>)-3-(4-chlorophenyl)-6-(tetra-<i>O</i>-acetyl-<small>D</small>-<i>arabino</i>-threitol-1-yl)-1,2,3,6-tetrahydro-1,2,3,4-tetrazine-1,2-dicarboxylate,
 C~26~H~33~ClN~4~O~12~
;
_journal_issue 12
_journal_name_full 'Acta Crystallographica Section C'
_journal_page_first 1972
_journal_page_last 1974
_journal_paper_doi 10.1107/S0108270193013514
_journal_volume 50
_journal_year 1994
_chemical_formula_sum 'C26 H33 Cl N4 O12'
_chemical_formula_weight 629
_symmetry_cell_setting orthorhombic
_symmetry_space_group_name_Hall 'P 2ac 2ab'
_symmetry_space_group_name_H-M 'P 21 21 21'
_atom_type_scat_source IntTabIV
_cell_angle_alpha 90
_cell_angle_beta 90
_cell_angle_gamma 90
_cell_formula_units_Z 4
_cell_length_a 13.673(2)
_cell_length_b 28.300(2)
_cell_length_c 8.314(5)
_cell_measurement_reflns_used 25
_cell_measurement_temperature 293
_cell_measurement_theta_max 15
_cell_measurement_theta_min 5
_cell_volume 3217(2)
_diffrn_measurement_device 'Enraf-Nonius CAD4'
_diffrn_measurement_method \w/2\q
_diffrn_radiation_type MoK\a
_diffrn_radiation_wavelength 0.7107
_diffrn_reflns_limit_h_max 19
_diffrn_reflns_limit_h_min 0
_diffrn_reflns_limit_k_max 39
_diffrn_reflns_limit_k_min 0
_diffrn_reflns_limit_l_max 11
_diffrn_reflns_limit_l_min 0
_diffrn_reflns_number 5199
_diffrn_reflns_theta_max 30
_diffrn_standards_decay_% 3
_diffrn_standards_interval_time 60
_diffrn_standards_number 3
_exptl_absorpt_coefficient_mu 0.177
_exptl_absorpt_correction_T_max 1.068
_exptl_absorpt_correction_T_min 0.664
_exptl_absorpt_correction_type empirical
_exptl_crystal_colour Colourless
_exptl_crystal_density_diffrn 1.29
_exptl_crystal_density_meas 1.30
_exptl_crystal_density_method 'flotation in ?'
_exptl_crystal_description Prism
_exptl_crystal_size_max 0.63
_exptl_crystal_size_mid 0.12
_exptl_crystal_size_min 0.10
_refine_diff_density_max 0.3
_refine_diff_density_min -0.3
_refine_ls_goodness_of_fit_obs 2.22
_refine_ls_hydrogen_treatment noref
_refine_ls_number_parameters 388
_refine_ls_number_reflns 3471
_refine_ls_R_factor_obs 0.060
_refine_ls_shift/esd_max 0.007
_refine_ls_structure_factor_coef F
_refine_ls_weighting_scheme unit
_refine_ls_wR_factor_obs 0.060
_reflns_number_observed 3471
_reflns_number_total 5199
_reflns_observed_criterion I>=2\s(I)
_cod_data_source_file li1072.cif
_cod_data_source_block li1072_structure_1_of_1
_cod_original_cell_volume 3216(2)
_cod_original_formula_sum 'C26 H33 Cl1 N4 O12'
_cod_database_code 2010307

loop_
_atom_site_label
_atom_site_fract_x
_atom_site_fract_y
_atom_site_fract_z
_atom_site_U_iso_or_equiv
Cl .0788(4) .9151(2) .3953(8) .114(3)
O31 -.3083(6) .9179(3) 1.1700(9) .072(3)
O32 -.2637(6) .9560(2) .9391(9) .074(3)
O41 -.3114(6) .7622(3) 1.0626(12) .085(3)
O42 -.1804(6) .8081(2) 1.0678(11) .072(3)
O511 -.5933(5) .8498(2) .9887(9) .061(2)
O512 -.6241(8) .9251(3) .9355(14) .109(4)
O521 -.5093(6) .7945(2) 1.2283(8) .054(2)
O522 -.4018(9) .7859(3) 1.4277(12) .109(5)
O531 -.6587(6) .8534(3) 1.3152(9) .068(3)
O532 -.6518(9) .8050(4) 1.5263(13) .128(5)
O541 -.6164(7) .9379(3) 1.4760(10) .078(3)
O542 -.6002(8) 1.0104(3) 1.3906(13) .106(4)
N1 -.3626(7) .8683(4) .6937(11) .068(3)
N2 -.2772(7) .8795(4) .7733(10) .068(3)
N3 -.2763(6) .8781(3) .9408(10) .053(3)
N4 -.3254(6) .8384(3) .9990(10) .054(3)
C5 -.4261(7) .8344(4) .9436(13) .056(3)
C6 -.4315(8) .8508(4) .7713(13) .063(4)
C21 -.1891(9) .8863(4) .6867(13) .060(4)
C22 -.1929(9) .8785(4) .5168(14) .070(4)
C23 -.1094(11) .8889(4) .4261(17) .084(5)
C24 -.0257(11) .9043(5) .508(2) .094(6)
C25 -.0220(10) .9097(5) .671(2) .091(6)
C26 -.1045(9) .9002(5) .7597(16) .080(5)
C31 -.2878(8) .9187(4) 1.0301(13) .059(3)
C32 -.2456(14) .9999(4) 1.0270(19) .097(5)
C33 -.1432(11) 1.0023(5) 1.082(2) .120(7)
C41 -.2735(8) .7986(3) 1.0419(14) .061(4)
C42 -.1210(10) .7714(4) 1.135(2) .106(7)
C43 -.0258(12) .7878(5) 1.175(2) .123(8)
C51 -.4989(7) .8622(3) 1.0547(12) .053(3)
C52 -.4920(8) .8456(3) 1.2290(12) .054(3)
C53 -.5610(8) .8688(4) 1.3463(13) .060(3)
C54 -.5600(9) .9212(4) 1.3423(14) .072(4)
C511 -.6514(9) .8852(4) .9411(15) .072(4)
C512 -.7459(10) .8676(5) .8759(19) .099(6)
C521 -.4585(11) .7696(4) 1.3383(14) .081(5)
C522 -.4868(15) .7196(5) 1.3235(18) .115(7)
C531 -.6939(11) .8178(5) 1.4088(19) .091(6)
C532 -.7847(12) .7977(6) 1.331(2) .133(8)
C541 -.6342(10) .9855(5) 1.4791(16) .081(5)
C542 -.6992(11) 1.0025(5) 1.6172(18) .102(6)
H5 -.448 .802 .952 .059
H6 -.494 .845 .712 .069
H22 -.255 .868 .461 .064
H23 -.109 .884 .311 .088
H25 .041 .917 .730 .092
H26 -.097 .899 .879 .078
H321 -.258 1.029 .956 .100
H322 -.290 1.006 1.114 .100
H331 -.133 .975 1.157 .121
H332 -.098 .999 .988 .121
H333 -.130 1.032 1.140 .121
H421 -.155 .754 1.229 .113
H422 -.117 .742 1.060 .113
H431 .005 .799 1.084 .126
H432 -.035 .812 1.264 .126
H433 .012 .760 1.226 .126
H51 -.485 .896 1.058 .054
H52 -.426 .855 1.267 .056
H53 -.535 .861 1.456 .061
H541 -.587 .935 1.235 .074
H542 -.494 .937 1.336 .074
H61 -.726 .846 .772 .103
H62 -.778 .847 .949 .103
H63 -.788 .892 .831 .103
H71 -.557 .714 1.348 .111
H72 -.472 .706 1.212 .111
H73 -.447 .699 1.403 .111
H81 -.836 .822 1.344 .131
H82 -.776 .785 1.233 .131
H83 -.812 .770 1.412 .131
H91 -.763 .980 1.605 .101
H92 -.667 .988 1.719 .101
H93 -.714 1.032 1.623 .101

loop_
_geom_angle_atom_site_label_1
_geom_angle_atom_site_label_2
_geom_angle_atom_site_label_3
_geom_angle
_geom_angle_publ_flag
C52 O521 C521 115.3(8) yes
C31 O32 C32 114.5(9) yes
C41 O42 C42 117.1(8) yes
C51 O511 C511 117.2(8) yes
C53 O531 C531 117.0(9) yes
C54 O541 C541 115.6(9) yes
N2 N1 C6 118.9(9) yes
N1 N2 C21 120.5(8) yes
N1 N2 N3 118.6(8) yes
N3 N2 C21 120.3(8) yes
N2 N3 C31 120.3(8) yes
N2 N3 N4 111.3(7) yes
N4 N3 C31 116.0(8) yes
N3 N4 C41 120.1(8) yes
N3 N4 C5 114.2(7) yes
C5 N4 C41 120.1(8) yes
N4 C5 C51 112.2(8) yes
N4 C5 C6 108.8(8) yes
C6 C5 C51 111.8(8) yes
N1 C6 C5 125.2(10) yes
N2 C21 C26 122.2(10) yes
N2 C21 C22 116.7(10) yes
C22 C21 C26 121.0(11) yes
C21 C22 C23 118.2(11) yes
C22 C23 C24 117.6(13) yes
Cl C24 C23 117.7(12) yes
C23 C24 C25 123.7(4) yes
Cl C24 C25 118.4(12) yes
C24 C25 C26 118.0(14) yes
C21 C26 C25 121.1(13) yes
O31 C31 N3 121.6(10) yes
O31 C31 O32 128.2(10) yes
O32 C32 C33 110.2(10) yes
O42 C41 N4 111.4(8) yes
O41 C41 N4 122.2(10) yes
O41 C41 O42 126.0(9) yes
O42 C42 C43 111.5(10) yes
O511 C51 C5 103.2(7) yes
C5 C51 C52 111.4(8) yes
O511 C51 C52 109.9(7) yes
O521 C52 C51 106.4(7) yes
C51 C52 C53 116.2(8) yes
O521 C52 C53 109.4(7) yes
O531 C53 C52 109.6(8) yes
C52 C53 C54 114.6(9) yes
O531 C53 C54 108.1(9) yes
O541 C54 C53 107.6(9) yes
O511 C511 O512 122.7(11) yes
O512 C511 C512 125.3(12) yes
O511 C511 C512 111.4(10) yes
O521 C521 O522 124.7(10) yes
O522 C521 C522 126.8(12) yes
O521 C521 C522 108.3(11) yes
O531 C531 O532 121.5(13) yes
O532 C531 C532 129.6(14) yes
O531 C531 C532 108.6(12) yes
O541 C541 O542 122.5(12) yes
O542 C541 C542 122.4(13) yes
O541 C541 C542 115.3(11) yes
O32 C31 N3 109.8(8) yes

loop_
_geom_bond_atom_site_label_1
_geom_bond_atom_site_label_2
_geom_bond_distance
_geom_bond_publ_flag
Cl C24 1.741(17) yes
O31 C31 1.198(13) yes
O32 C31 1.339(12) yes
O32 C32 1.462(14) yes
O41 C41 1.168(12) yes
O42 C41 1.321(13) yes
O42 C42 1.437(16) yes
O511 C51 1.444(12) yes
O511 C511 1.342(14) yes
O512 C511 1.190(14) yes
O522 C521 1.169(17) yes
O531 C53 1.431(13) yes
O531 C531 1.364(16) yes
O532 C531 1.186(19) yes
O541 C54 1.430(14) yes
O541 C541 1.369(17) yes
O542 C541 1.130(17) yes
O521 C52 1.467(11) yes
O521 C521 1.349(14) yes
N1 N2 1.381(13) yes
N1 C6 1.244(14) yes
N2 N3 1.399(11) yes
N2 C21 1.415(15) yes
N3 N4 1.392(11) yes
N3 C31 1.378(13) yes
N4 C5 1.455(13) yes
N4 C41 1.382(12) yes
C5 C6 1.509(15) yes
C5 C51 1.564(14) yes
C21 C22 1.430(15) yes
C21 C26 1.362(17) yes
C22 C23 1.396(19) yes
C23 C24 1.40(2) yes
C24 C25 1.37(3) yes
C25 C26 1.38(2) yes
C32 C33 1.48(2) yes
C42 C43 1.43(2) yes
C51 C52 1.532(14) yes
C52 C53 1.507(14) yes
C53 C54 1.485(15) yes
C511 C512 1.492(18) yes
C521 C522 1.472(18) yes
C531 C532 1.51(2) yes
C541 C542 1.51(2) yes
